data_4089108
loop_
_publ_author_name
'Zirakzadeh, Afrooz'
'Kirchner, Karl'
'Roller, Alexander'
'St\"oger, Berthold'
'Widhalm, Michael'
'Morris, Robert H.'

_publ_section_title
;
 Iron(II) Complexes Containing Chiral Unsymmetrical PNP&#x2032; Pincer
 Ligands: Synthesis and Application in Asymmetric Hydrogenations
;
_journal_issue 21
_journal_name_full Organometallics
_journal_page_first 3781
_journal_paper_doi 10.1021/acs.organomet.6b00711
_journal_volume 35
_journal_year 2016
_chemical_absolute_configuration ad
_chemical_formula_moiety 'C44 H51 Br2 Fe2 N P2, 3(C4 H8 O)'
_chemical_formula_sum 'C56 H75 Br2 Fe2 N O3 P2'
_chemical_formula_weight 1143.63
_space_group_crystal_system orthorhombic
_space_group_IT_number 19
_space_group_name_Hall 'P 2ac 2ab'
_space_group_name_H-M_alt 'P 21 21 21'
_atom_sites_solution_hydrogens geom
_atom_sites_solution_primary direct
_audit_creation_date 2016-08-16
_audit_creation_method
;
Olex2 1.2
(compiled 2016.02.19 svn.r3266 for OlexSys, GUI svn.r5155)
;
_cell_angle_alpha 90
_cell_angle_beta 90
_cell_angle_gamma 90
_cell_formula_units_Z 4
_cell_length_a 9.5793(3)
_cell_length_b 19.0106(5)
_cell_length_c 29.2941(9)
_cell_measurement_reflns_used 9506
_cell_measurement_temperature 100.0
_cell_measurement_theta_max 78.814
_cell_measurement_theta_min 2.771
_cell_volume 5334.7(3)
_computing_cell_refinement 'APEX2 v2013.6-2'
_computing_data_collection 'APEX2 v2013.6-2'
_computing_data_reduction 'APEX2 v2013.6-2'
_computing_molecular_graphics 'Olex2 (Dolomanov et al., 2009)'
_computing_publication_material 'Olex2 (Dolomanov et al., 2009)'
_computing_structure_refinement 'XL (Sheldrick, 2008)'
_computing_structure_solution 'XS (Sheldrick, 2008)'
_diffrn_ambient_temperature 100.0
_diffrn_measured_fraction_theta_full 0.998
_diffrn_measured_fraction_theta_max 0.991
_diffrn_measurement_device_type 'Bruker D8 Venture'
_diffrn_measurement_method '\f and \w scans'
_diffrn_radiation_type CuK\a
_diffrn_radiation_wavelength 1.54178
_diffrn_reflns_av_R_equivalents 0.0603
_diffrn_reflns_av_unetI/netI 0.0350
_diffrn_reflns_Laue_measured_fraction_full 0.998
_diffrn_reflns_Laue_measured_fraction_max 0.991
_diffrn_reflns_limit_h_max 12
_diffrn_reflns_limit_h_min -10
_diffrn_reflns_limit_k_max 23
_diffrn_reflns_limit_k_min -24
_diffrn_reflns_limit_l_max 37
_diffrn_reflns_limit_l_min -36
_diffrn_reflns_number 72550
_diffrn_reflns_point_group_measured_fraction_full 0.999
_diffrn_reflns_point_group_measured_fraction_max 0.989
_diffrn_reflns_theta_full 67.679
_diffrn_reflns_theta_max 79.343
_diffrn_reflns_theta_min 2.771
_diffrn_source 'INCOATEC microfocus sealed tube'
_diffrn_standards_number 0
_exptl_absorpt_coefficient_mu 7.013
_exptl_absorpt_correction_T_max 0.7542
_exptl_absorpt_correction_T_min 0.5444
_exptl_absorpt_correction_type multi-scan
_exptl_absorpt_process_details
;
SADABS-2012/1 (Bruker,2012) was used for absorption correction.
wR2(int) was 0.0750 before and 0.0597 after correction.
The Ratio of minimum to maximum transmission is 0.7218.
The \l/2 correction factor is 0.0015.
;
_exptl_crystal_colour 'clear orange'
_exptl_crystal_colour_lustre clear
_exptl_crystal_colour_primary orange
_exptl_crystal_density_diffrn 1.424
_exptl_crystal_description needle
_exptl_crystal_F_000 2376
_exptl_crystal_size_max 0.204
_exptl_crystal_size_mid 0.029
_exptl_crystal_size_min 0.027
_refine_diff_density_max 1.272
_refine_diff_density_min -0.872
_refine_diff_density_rms 0.094
_refine_ls_abs_structure_details
;
 Flack x determined using 4589 quotients [(I+)-(I-)]/[(I+)+(I-)]
 (Parsons and Flack (2004), Acta Cryst. A60, s61).
;
_refine_ls_abs_structure_Flack 0.0093(17)
_refine_ls_extinction_method none
_refine_ls_goodness_of_fit_ref 1.056
_refine_ls_hydrogen_treatment constr
_refine_ls_matrix_type full
_refine_ls_number_parameters 533
_refine_ls_number_reflns 11463
_refine_ls_number_restraints 63
_refine_ls_restrained_S_all 1.073
_refine_ls_R_factor_all 0.0464
_refine_ls_R_factor_gt 0.0435
_refine_ls_shift/su_max 0.001
_refine_ls_shift/su_mean 0.000
_refine_ls_structure_factor_coef Fsqd
_refine_ls_weighting_details 'w=1/[\s^2^(Fo^2^)+(0.0510P)^2^+10.9804P] where P=(Fo^2^+2Fc^2^)/3'
_refine_ls_weighting_scheme calc
_refine_ls_wR_factor_gt 0.1069
_refine_ls_wR_factor_ref 0.1088
_reflns_Friedel_coverage 0.798
_reflns_Friedel_fraction_full 1.000
_reflns_Friedel_fraction_max 0.985
_reflns_number_gt 10939
_reflns_number_total 11463
_reflns_threshold_expression 'I > 2\s(I)'
_cod_data_source_file om6b00711_si_002.cif
_cod_data_source_block cu_afzi1031a_p212121
_cod_database_code 4089108
_shelxl_version_number 2013-3
_shelx_space_group_comment
;
The symmetry employed for this shelxl refinement is uniquely defined
by the following loop, which should always be used as a source of
symmetry information in preference to the above space-group names.
They are only intended as comments.
;
_shelx_estimated_absorpt_t_max 0.833
_shelx_estimated_absorpt_t_min 0.329

loop_
_space_group_symop_operation_xyz
'x, y, z'
'-x+1/2, -y, z+1/2'
'x+1/2, -y+1/2, -z'
'-x, y+1/2, -z+1/2'

loop_
_atom_site_label
_atom_site_type_symbol
_atom_site_fract_x
_atom_site_fract_y
_atom_site_fract_z
_atom_site_U_iso_or_equiv
_atom_site_adp_type
_atom_site_occupancy
_atom_site_site_symmetry_order
_atom_site_calc_flag
_atom_site_refinement_flags_posn
_atom_site_refinement_flags_occupancy
_atom_site_disorder_assembly
_atom_site_disorder_group
Br1 Br 0.50208(6) 0.38130(3) 0.12496(2) 0.02636(13) Uani 1 1 d . . . .
Br2 Br 0.36333(6) 0.58361(3) 0.14346(2) 0.02657(14) Uani 1 1 d . . . .
Fe1 Fe 0.31653(8) 0.46605(4) 0.11730(3) 0.01833(17) Uani 1 1 d . . . .
Fe2 Fe -0.09041(8) 0.54190(4) 0.06182(3) 0.01654(16) Uani 1 1 d . . . .
P1 P 0.24791(13) 0.46946(6) 0.03859(4) 0.0155(2) Uani 1 1 d . . . .
P2 P 0.05826(14) 0.26386(7) 0.15022(5) 0.0214(3) Uani 1 1 d . . . .
N1 N 0.1231(4) 0.4238(2) 0.14013(15) 0.0194(8) Uani 1 1 d . . . .
C1 C 0.0073(6) 0.4226(2) 0.11941(19) 0.0217(10) Uani 1 1 d . . . .
H1 H -0.0694 0.4065 0.1371 0.026 Uiso 1 1 calc R . . .
C2 C -0.0268(5) 0.4421(2) 0.07250(18) 0.0172(10) Uani 1 1 d . . . .
C3 C 0.0603(5) 0.4738(2) 0.03741(18) 0.0176(10) Uani 1 1 d . . . .
C4 C -0.0311(5) 0.4935(3) 0.00124(18) 0.0185(10) Uani 1 1 d . . . .
H4 H -0.0034 0.5161 -0.0262 0.022 Uiso 1 1 calc R . . .
C5 C -0.1696(5) 0.4744(3) 0.0126(2) 0.0219(11) Uani 1 1 d . . . .
H5 H -0.2495 0.4815 -0.0060 0.026 Uiso 1 1 calc R . . .
C6 C -0.1691(5) 0.4431(3) 0.0562(2) 0.0228(11) Uani 1 1 d . . . .
H6 H -0.2483 0.4257 0.0721 0.027 Uiso 1 1 calc R . . .
C7 C -0.0976(6) 0.5888(3) 0.1248(2) 0.0279(11) Uani 1 1 d . . . .
H7 H -0.0754 0.5664 0.1529 0.033 Uiso 1 1 calc R . . .
C8 C -0.2327(6) 0.5907(3) 0.1038(2) 0.0302(13) Uani 1 1 d . . . .
H8 H -0.3158 0.5703 0.1155 0.036 Uiso 1 1 calc R . . .
C9 C -0.2197(6) 0.6286(3) 0.0624(2) 0.0255(11) Uani 1 1 d . . . .
H9 H -0.2926 0.6383 0.0413 0.031 Uiso 1 1 calc R . . .
C10 C -0.0769(6) 0.6499(3) 0.0581(2) 0.0258(11) Uani 1 1 d . . . .
H10 H -0.0383 0.6759 0.0334 0.031 Uiso 1 1 calc R . . .
C11 C -0.0031(6) 0.6256(3) 0.0967(2) 0.0254(11) Uani 1 1 d . . . .
H11 H 0.0933 0.6328 0.1027 0.030 Uiso 1 1 calc R . . .
C12 C 0.3095(5) 0.5367(3) -0.00213(18) 0.0178(9) Uani 1 1 d . . . .
H12 H 0.2693 0.5257 -0.0328 0.021 Uiso 1 1 calc R . . .
C13 C 0.2629(6) 0.6112(3) 0.0115(2) 0.0230(11) Uani 1 1 d . . . .
H13A H 0.1597 0.6130 0.0133 0.028 Uiso 1 1 calc R . . .
H13B H 0.3010 0.6231 0.0420 0.028 Uiso 1 1 calc R . . .
C14 C 0.3147(6) 0.6648(3) -0.0237(2) 0.0246(11) Uani 1 1 d . . . .
H14A H 0.2714 0.6547 -0.0537 0.030 Uiso 1 1 calc R . . .
H14B H 0.2857 0.7126 -0.0143 0.030 Uiso 1 1 calc R . . .
C15 C 0.4738(6) 0.6624(3) -0.0284(2) 0.0297(13) Uani 1 1 d . . . .
H15A H 0.5035 0.6950 -0.0528 0.036 Uiso 1 1 calc R . . .
H15B H 0.5171 0.6782 0.0006 0.036 Uiso 1 1 calc R . . .
C16 C 0.5240(6) 0.5880(3) -0.0396(3) 0.0343(14) Uani 1 1 d . . . .
H16A H 0.4928 0.5753 -0.0707 0.041 Uiso 1 1 calc R . . .
H16B H 0.6273 0.5871 -0.0392 0.041 Uiso 1 1 calc R . . .
C17 C 0.4687(6) 0.5337(3) -0.0058(2) 0.0269(12) Uani 1 1 d . . . .
H17A H 0.5101 0.5424 0.0247 0.032 Uiso 1 1 calc R . . .
H17B H 0.4973 0.4860 -0.0157 0.032 Uiso 1 1 calc R . . .
C18 C 0.2872(6) 0.3839(3) 0.0106(2) 0.0236(11) Uani 1 1 d . . . .
H18 H 0.3899 0.3762 0.0141 0.028 Uiso 1 1 calc R . . .
C19 C 0.2575(7) 0.3805(3) -0.0395(2) 0.0316(13) Uani 1 1 d . . . .
H19A H 0.3092 0.4184 -0.0553 0.038 Uiso 1 1 calc R . . .
H19B H 0.1565 0.3881 -0.0448 0.038 Uiso 1 1 calc R . . .
C20 C 0.3007(9) 0.3088(3) -0.0594(3) 0.0428(17) Uani 1 1 d . . . .
H20A H 0.4032 0.3034 -0.0570 0.051 Uiso 1 1 calc R . . .
H20B H 0.2754 0.3071 -0.0922 0.051 Uiso 1 1 calc R . . .
C21 C 0.2284(9) 0.2480(3) -0.0341(3) 0.0409(16) Uani 1 1 d . . . .
H21A H 0.1264 0.2505 -0.0393 0.049 Uiso 1 1 calc R . . .
H21B H 0.2624 0.2026 -0.0463 0.049 Uiso 1 1 calc R . . .
C22 C 0.2574(8) 0.2516(3) 0.0159(2) 0.0362(15) Uani 1 1 d . . . .
H22A H 0.3583 0.2438 0.0213 0.043 Uiso 1 1 calc R . . .
H22B H 0.2056 0.2136 0.0317 0.043 Uiso 1 1 calc R . . .
C23 C 0.2150(6) 0.3225(3) 0.0362(2) 0.0258(12) Uani 1 1 d . . . .
H23A H 0.2413 0.3240 0.0689 0.031 Uiso 1 1 calc R . . .
H23B H 0.1125 0.3281 0.0341 0.031 Uiso 1 1 calc R . . .
C24 C 0.1178(6) 0.3974(3) 0.18808(19) 0.0237(11) Uani 1 1 d . . . .
H24 H 0.0190 0.3996 0.1990 0.028 Uiso 1 1 calc R . . .
C25 C 0.1673(5) 0.3198(3) 0.18981(18) 0.0201(10) Uani 1 1 d . . . .
H25 H 0.2640 0.3194 0.1770 0.024 Uiso 1 1 calc R . . .
C26 C 0.1706(6) 0.1874(3) 0.13967(19) 0.0237(11) Uani 1 1 d . . . .
C27 C 0.3138(7) 0.1941(3) 0.1326(2) 0.0294(12) Uani 1 1 d . . . .
H27 H 0.3584 0.2380 0.1379 0.035 Uiso 1 1 calc R . . .
C28 C 0.3913(6) 0.1370(3) 0.1178(2) 0.0325(13) Uani 1 1 d . . . .
H28 H 0.4891 0.1421 0.1135 0.039 Uiso 1 1 calc DR . . .
C29 C 0.3290(7) 0.0725(3) 0.1091(2) 0.0349(14) Uani 1 1 d . . . .
H29 H 0.3834 0.0336 0.0991 0.042 Uiso 1 1 calc R . . .
C30 C 0.1855(8) 0.0656(3) 0.1152(2) 0.0347(14) Uani 1 1 d . . . .
H30 H 0.1413 0.0219 0.1091 0.042 Uiso 1 1 calc R . . .
C31 C 0.1069(6) 0.1224(3) 0.1302(2) 0.0280(12) Uani 1 1 d . . . .
H31 H 0.0090 0.1172 0.1341 0.034 Uiso 1 1 calc R . . .
C32 C -0.0799(6) 0.2294(3) 0.1867(2) 0.0260(12) Uani 1 1 d . . . .
C33 C -0.2131(6) 0.2579(3) 0.1799(2) 0.0301(13) Uani 1 1 d . . . .
H33 H -0.2279 0.2916 0.1564 0.036 Uiso 1 1 calc R . . .
C34 C -0.3237(7) 0.2370(4) 0.2074(3) 0.0441(17) Uani 1 1 d . . . .
H34 H -0.4141 0.2562 0.2025 0.053 Uiso 1 1 calc R . . .
C35 C -0.3031(8) 0.1885(4) 0.2417(3) 0.0468(18) Uani 1 1 d . . . .
H35 H -0.3788 0.1751 0.2608 0.056 Uiso 1 1 calc R . . .
C36 C -0.1737(8) 0.1597(4) 0.2484(2) 0.0383(15) Uani 1 1 d . . . .
H36 H -0.1603 0.1256 0.2717 0.046 Uiso 1 1 calc R . . .
C37 C -0.0620(7) 0.1801(3) 0.2213(2) 0.0308(13) Uani 1 1 d . . . .
H37 H 0.0276 0.1602 0.2265 0.037 Uiso 1 1 calc R . . .
C38 C 0.1797(6) 0.2933(3) 0.2384(2) 0.0260(12) Uani 1 1 d . . . .
C39 C 0.2943(6) 0.2553(3) 0.2521(2) 0.0289(12) Uani 1 1 d . . . .
H39 H 0.3663 0.2454 0.2307 0.035 Uiso 1 1 calc R . . .
C40 C 0.3071(7) 0.2306(4) 0.2972(2) 0.0362(14) Uani 1 1 d . . . .
H40 H 0.3871 0.2043 0.3059 0.043 Uiso 1 1 calc R . . .
C41 C 0.2050(8) 0.2443(4) 0.3287(2) 0.0401(16) Uani 1 1 d . . . .
H41 H 0.2141 0.2284 0.3593 0.048 Uiso 1 1 calc R . . .
C42 C 0.0887(8) 0.2817(4) 0.3153(2) 0.0414(16) Uani 1 1 d . . . .
H42 H 0.0171 0.2908 0.3369 0.050 Uiso 1 1 calc R . . .
C43 C 0.0740(7) 0.3062(4) 0.2709(2) 0.0341(14) Uani 1 1 d . . . .
H43 H -0.0073 0.3317 0.2624 0.041 Uiso 1 1 calc R . . .
C44 C 0.2065(8) 0.4445(3) 0.2180(2) 0.0371(15) Uani 1 1 d . . . .
H44A H 0.1947 0.4309 0.2501 0.056 Uiso 1 1 calc GR . . .
H44B H 0.1773 0.4935 0.2140 0.056 Uiso 1 1 calc GR . . .
H44C H 0.3048 0.4396 0.2094 0.056 Uiso 1 1 calc GR . . .
O2 O -0.1696(7) 0.4365(3) 0.2561(2) 0.0649(11) Uani 1 1 d D . . .
C50 C -0.1358(11) 0.5083(5) 0.2635(4) 0.0630(8) Uani 1 1 d D . . .
H50A H -0.0644 0.5238 0.2412 0.076 Uiso 1 1 calc R . . .
H50B H -0.0976 0.5148 0.2946 0.076 Uiso 1 1 calc R . . .
C51 C -0.2660(10) 0.5506(5) 0.2578(3) 0.0630(8) Uani 1 1 d D . . .
H51A H -0.2458 0.5969 0.2439 0.076 Uiso 1 1 calc R . . .
H51B H -0.3134 0.5579 0.2875 0.076 Uiso 1 1 calc R . . .
C52 C -0.3532(11) 0.5053(5) 0.2263(3) 0.0630(8) Uani 1 1 d D . . .
H52A H -0.4537 0.5095 0.2336 0.076 Uiso 1 1 calc R . . .
H52B H -0.3384 0.5187 0.1940 0.076 Uiso 1 1 calc R . . .
C53 C -0.3027(10) 0.4334(5) 0.2350(4) 0.0630(8) Uani 1 1 d D . . .
H53A H -0.3691 0.4083 0.2552 0.076 Uiso 1 1 calc R . . .
H53B H -0.2960 0.4072 0.2059 0.076 Uiso 1 1 calc R . . .
O3A O 0.1657(15) 0.5004(6) 0.3721(5) 0.0649(11) Uani 0.5 1 d D P A 1
C54A C 0.2393(19) 0.5407(10) 0.3388(7) 0.0630(8) Uani 0.5 1 d D P A 1
H54A H 0.2683 0.5864 0.3520 0.076 Uiso 0.5 1 calc R P A 1
H54B H 0.1781 0.5502 0.3122 0.076 Uiso 0.5 1 calc R P A 1
C55A C 0.364(2) 0.5003(9) 0.3240(7) 0.0630(8) Uani 0.5 1 d D P A 1
H55A H 0.4485 0.5157 0.3407 0.076 Uiso 0.5 1 calc R P A 1
H55B H 0.3806 0.5058 0.2908 0.076 Uiso 0.5 1 calc R P A 1
C56A C 0.3267(19) 0.4252(9) 0.3357(7) 0.0630(8) Uani 0.5 1 d D P A 1
H56A H 0.3862 0.4066 0.3606 0.076 Uiso 0.5 1 calc R P A 1
H56B H 0.3338 0.3940 0.3088 0.076 Uiso 0.5 1 calc R P A 1
C57A C 0.1760(18) 0.4343(8) 0.3511(7) 0.0630(8) Uani 0.5 1 d D P A 1
H57A H 0.1124 0.4316 0.3245 0.076 Uiso 0.5 1 calc R P A 1
H57B H 0.1502 0.3967 0.3729 0.076 Uiso 0.5 1 calc R P A 1
O1 O 0.3520(7) -0.1084(3) 0.0934(2) 0.0649(11) Uani 1 1 d D . . .
C46 C 0.3981(11) -0.1695(5) 0.0699(3) 0.0630(8) Uani 1 1 d D . . .
H46A H 0.4861 -0.1596 0.0533 0.076 Uiso 1 1 calc R . . .
H46B H 0.3269 -0.1848 0.0475 0.076 Uiso 1 1 calc R . . .
C47 C 0.4208(11) -0.2251(5) 0.1045(3) 0.0630(8) Uani 1 1 d D . . .
H47A H 0.5212 -0.2296 0.1120 0.076 Uiso 1 1 calc R . . .
H47B H 0.3860 -0.2711 0.0935 0.076 Uiso 1 1 calc R . . .
C48 C 0.3382(11) -0.2006(5) 0.1459(3) 0.0630(8) Uani 1 1 d D . . .
H48A H 0.2643 -0.2350 0.1536 0.076 Uiso 1 1 calc R . . .
H48B H 0.4003 -0.1949 0.1727 0.076 Uiso 1 1 calc R . . .
C49 C 0.2761(11) -0.1322(5) 0.1325(3) 0.0630(8) Uani 1 1 d D . . .
H49A H 0.1761 -0.1380 0.1249 0.076 Uiso 1 1 calc R . . .
H49B H 0.2844 -0.0978 0.1577 0.076 Uiso 1 1 calc R . . .
O3B O 0.2609(16) 0.4940(6) 0.3805(5) 0.0649(11) Uani 0.5 1 d D P B 2
C54B C 0.2888(19) 0.5464(9) 0.3544(6) 0.0630(8) Uani 0.5 1 d D P B 2
H54C H 0.3435 0.5811 0.3721 0.076 Uiso 0.5 1 calc DR P B 2
H54D H 0.2000 0.5692 0.3455 0.076 Uiso 0.5 1 calc R P B 2
C55B C 0.371(2) 0.5277(9) 0.3108(6) 0.0630(8) Uani 0.5 1 d D P B 2
H55C H 0.3101 0.5286 0.2834 0.076 Uiso 0.5 1 calc R P B 2
H55D H 0.4513 0.5594 0.3062 0.076 Uiso 0.5 1 calc R P B 2
C56B C 0.330(2) 0.4365(9) 0.3627(6) 0.0630(8) Uani 0.5 1 d D P B 2
H56C H 0.2601 0.4005 0.3540 0.076 Uiso 0.5 1 calc R P B 2
H56D H 0.3901 0.4160 0.3867 0.076 Uiso 0.5 1 calc R P B 2
C57B C 0.416(2) 0.4536(9) 0.3226(6) 0.0630(8) Uani 0.5 1 d D P B 2
H57C H 0.3976 0.4208 0.2971 0.076 Uiso 0.5 1 calc R P B 2
H57D H 0.5169 0.4520 0.3303 0.076 Uiso 0.5 1 calc R P B 2

loop_
_atom_site_aniso_label
_atom_site_aniso_U_11
_atom_site_aniso_U_22
_atom_site_aniso_U_33
_atom_site_aniso_U_23
_atom_site_aniso_U_13
_atom_site_aniso_U_12
Br1 0.0174(2) 0.0227(3) 0.0390(3) 0.0076(2) 0.0005(2) 0.0033(2)
Br2 0.0306(3) 0.0170(2) 0.0321(3) -0.0011(2) -0.0029(2) -0.0007(2)
Fe1 0.0169(4) 0.0140(3) 0.0241(4) 0.0024(3) 0.0002(3) 0.0002(3)
Fe2 0.0132(3) 0.0115(3) 0.0249(4) -0.0007(3) 0.0012(3) 0.0012(3)
P1 0.0129(5) 0.0107(5) 0.0231(6) 0.0011(4) 0.0027(5) 0.0006(4)
P2 0.0188(6) 0.0177(6) 0.0275(7) 0.0067(5) 0.0029(5) 0.0019(5)
N1 0.020(2) 0.0140(18) 0.024(2) 0.0025(16) 0.0030(17) 0.0008(16)
C1 0.018(2) 0.012(2) 0.034(3) 0.0044(19) 0.009(2) 0.0034(19)
C2 0.012(2) 0.011(2) 0.028(3) 0.0001(18) 0.0039(18) -0.0004(17)
C3 0.017(2) 0.010(2) 0.026(2) -0.0003(18) 0.0026(19) -0.0006(17)
C4 0.017(3) 0.017(2) 0.022(2) -0.0030(18) -0.0002(19) -0.0013(18)
C5 0.015(2) 0.017(2) 0.034(3) -0.009(2) -0.003(2) 0.0005(19)
C6 0.016(2) 0.015(2) 0.037(3) -0.004(2) 0.003(2) -0.0048(18)
C7 0.037(3) 0.024(3) 0.023(2) -0.007(2) 0.003(2) 0.006(2)
C8 0.024(3) 0.024(3) 0.042(3) -0.009(2) 0.012(2) 0.005(2)
C9 0.020(3) 0.019(2) 0.037(3) -0.004(2) -0.002(2) 0.010(2)
C10 0.031(3) 0.011(2) 0.035(3) -0.002(2) 0.002(2) 0.005(2)
C11 0.023(3) 0.018(2) 0.035(3) -0.010(2) -0.006(2) 0.001(2)
C12 0.016(2) 0.013(2) 0.025(2) 0.0024(19) 0.0032(19) 0.0010(18)
C13 0.024(3) 0.014(2) 0.031(3) 0.000(2) 0.006(2) 0.001(2)
C14 0.020(3) 0.016(2) 0.038(3) 0.004(2) 0.003(2) 0.003(2)
C15 0.021(3) 0.016(2) 0.051(4) 0.008(2) 0.009(2) -0.003(2)
C16 0.024(3) 0.021(3) 0.058(4) 0.010(3) 0.019(3) 0.002(2)
C17 0.017(3) 0.016(2) 0.049(3) 0.006(2) 0.007(2) 0.0012(19)
C18 0.023(3) 0.012(2) 0.035(3) -0.001(2) 0.010(2) -0.0001(19)
C19 0.040(3) 0.023(3) 0.032(3) -0.002(2) 0.009(3) 0.000(3)
C20 0.063(5) 0.026(3) 0.039(4) -0.009(3) 0.015(3) 0.004(3)
C21 0.053(4) 0.018(3) 0.051(4) -0.008(3) 0.005(3) -0.001(3)
C22 0.050(4) 0.013(3) 0.046(4) -0.001(3) 0.012(3) -0.001(3)
C23 0.031(3) 0.011(2) 0.035(3) 0.000(2) 0.009(2) -0.001(2)
C24 0.028(3) 0.020(3) 0.023(3) 0.0059(19) 0.007(2) 0.006(2)
C25 0.017(2) 0.017(2) 0.027(3) 0.006(2) 0.003(2) -0.0011(19)
C26 0.025(3) 0.022(2) 0.024(3) 0.006(2) 0.005(2) 0.002(2)
C27 0.029(3) 0.024(3) 0.035(3) 0.005(2) 0.005(2) 0.006(2)
C28 0.026(3) 0.035(3) 0.037(3) 0.002(3) 0.010(3) 0.008(2)
C29 0.045(4) 0.027(3) 0.032(3) 0.000(2) 0.004(3) 0.008(3)
C30 0.051(4) 0.026(3) 0.028(3) -0.003(2) 0.000(3) 0.001(3)
C31 0.027(3) 0.029(3) 0.028(3) 0.004(2) -0.002(2) 0.002(2)
C32 0.022(3) 0.023(3) 0.034(3) 0.005(2) 0.006(2) 0.001(2)
C33 0.023(3) 0.027(3) 0.040(3) 0.004(2) 0.002(2) -0.001(2)
C34 0.018(3) 0.051(4) 0.064(5) 0.011(4) 0.007(3) 0.000(3)
C35 0.033(4) 0.045(4) 0.062(5) 0.008(4) 0.021(3) -0.004(3)
C36 0.039(4) 0.034(3) 0.041(4) 0.012(3) 0.011(3) 0.000(3)
C37 0.027(3) 0.023(3) 0.042(3) 0.009(2) 0.009(3) 0.001(2)
C38 0.026(3) 0.023(3) 0.029(3) 0.009(2) -0.001(2) -0.003(2)
C39 0.024(3) 0.027(3) 0.036(3) 0.008(2) 0.001(2) -0.003(2)
C40 0.033(3) 0.035(3) 0.040(4) 0.013(3) -0.013(3) -0.001(3)
C41 0.046(4) 0.037(4) 0.037(4) 0.019(3) -0.004(3) -0.007(3)
C42 0.041(4) 0.056(4) 0.027(3) 0.014(3) 0.009(3) -0.005(3)
C43 0.027(3) 0.041(3) 0.035(3) 0.013(3) 0.004(3) 0.004(3)
C44 0.060(4) 0.027(3) 0.024(3) 0.004(2) 0.000(3) -0.009(3)
O2 0.072(3) 0.047(2) 0.075(3) -0.0032(19) -0.001(2) 0.008(2)
C50 0.070(2) 0.0566(17) 0.0628(18) -0.0017(14) -0.0059(15) 0.0027(15)
C51 0.070(2) 0.0566(17) 0.0628(18) -0.0017(14) -0.0059(15) 0.0027(15)
C52 0.070(2) 0.0566(17) 0.0628(18) -0.0017(14) -0.0059(15) 0.0027(15)
C53 0.070(2) 0.0566(17) 0.0628(18) -0.0017(14) -0.0059(15) 0.0027(15)
O3A 0.072(3) 0.047(2) 0.075(3) -0.0032(19) -0.001(2) 0.008(2)
C54A 0.070(2) 0.0566(17) 0.0628(18) -0.0017(14) -0.0059(15) 0.0027(15)
C55A 0.070(2) 0.0566(17) 0.0628(18) -0.0017(14) -0.0059(15) 0.0027(15)
C56A 0.070(2) 0.0566(17) 0.0628(18) -0.0017(14) -0.0059(15) 0.0027(15)
C57A 0.070(2) 0.0566(17) 0.0628(18) -0.0017(14) -0.0059(15) 0.0027(15)
O1 0.072(3) 0.047(2) 0.075(3) -0.0032(19) -0.001(2) 0.008(2)
C46 0.070(2) 0.0566(17) 0.0628(18) -0.0017(14) -0.0059(15) 0.0027(15)
C47 0.070(2) 0.0566(17) 0.0628(18) -0.0017(14) -0.0059(15) 0.0027(15)
C48 0.070(2) 0.0566(17) 0.0628(18) -0.0017(14) -0.0059(15) 0.0027(15)
C49 0.070(2) 0.0566(17) 0.0628(18) -0.0017(14) -0.0059(15) 0.0027(15)
O3B 0.072(3) 0.047(2) 0.075(3) -0.0032(19) -0.001(2) 0.008(2)
C54B 0.070(2) 0.0566(17) 0.0628(18) -0.0017(14) -0.0059(15) 0.0027(15)
C55B 0.070(2) 0.0566(17) 0.0628(18) -0.0017(14) -0.0059(15) 0.0027(15)
C56B 0.070(2) 0.0566(17) 0.0628(18) -0.0017(14) -0.0059(15) 0.0027(15)
C57B 0.070(2) 0.0566(17) 0.0628(18) -0.0017(14) -0.0059(15) 0.0027(15)

loop_
_atom_type_symbol
_atom_type_description
_atom_type_scat_dispersion_real
_atom_type_scat_dispersion_imag
_atom_type_scat_source
C C 0.0181 0.0091 'International Tables Vol C Tables 4.2.6.8 and 6.1.1.4'
H H 0.0000 0.0000 'International Tables Vol C Tables 4.2.6.8 and 6.1.1.4'
Br Br -0.6763 1.2805 'International Tables Vol C Tables 4.2.6.8 and 6.1.1.4'
Fe Fe -1.1336 3.1974 'International Tables Vol C Tables 4.2.6.8 and 6.1.1.4'
N N 0.0311 0.0180 'International Tables Vol C Tables 4.2.6.8 and 6.1.1.4'
O O 0.0492 0.0322 'International Tables Vol C Tables 4.2.6.8 and 6.1.1.4'
P P 0.2955 0.4335 'International Tables Vol C Tables 4.2.6.8 and 6.1.1.4'

loop_
_geom_angle_atom_site_label_1
_geom_angle_atom_site_label_2
_geom_angle_atom_site_label_3
_geom_angle
Br2 Fe1 Br1 117.01(4)
P1 Fe1 Br1 108.04(5)
P1 Fe1 Br2 109.41(4)
N1 Fe1 Br1 111.15(11)
N1 Fe1 Br2 114.40(12)
N1 Fe1 P1 94.23(13)
C2 Fe2 C3 41.68(19)
C2 Fe2 C4 68.5(2)
C2 Fe2 C5 68.7(2)
C2 Fe2 C6 41.8(2)
C2 Fe2 C7 106.2(2)
C2 Fe2 C8 122.1(2)
C2 Fe2 C9 158.8(2)
C2 Fe2 C10 157.9(2)
C2 Fe2 C11 121.7(2)
C3 Fe2 C4 40.2(2)
C3 Fe2 C5 68.1(2)
C5 Fe2 C4 39.9(2)
C6 Fe2 C3 69.6(2)
C6 Fe2 C4 67.9(2)
C6 Fe2 C5 40.1(2)
C6 Fe2 C7 117.5(2)
C6 Fe2 C8 102.7(2)
C6 Fe2 C9 121.2(2)
C6 Fe2 C10 160.2(2)
C6 Fe2 C11 154.4(2)
C7 Fe2 C3 127.4(2)
C7 Fe2 C4 166.0(2)
C7 Fe2 C5 151.9(2)
C7 Fe2 C8 40.9(2)
C7 Fe2 C9 68.0(2)
C7 Fe2 C10 67.5(2)
C7 Fe2 C11 40.0(2)
C8 Fe2 C3 162.2(2)
C8 Fe2 C4 153.0(2)
C8 Fe2 C5 116.9(2)
C8 Fe2 C9 40.2(3)
C8 Fe2 C10 67.9(2)
C8 Fe2 C11 68.0(2)
C9 Fe2 C3 157.4(2)
C9 Fe2 C4 121.7(2)
C9 Fe2 C5 106.3(2)
C9 Fe2 C11 67.9(2)
C10 Fe2 C3 124.2(2)
C10 Fe2 C4 112.2(2)
C10 Fe2 C5 127.1(2)
C10 Fe2 C9 40.7(2)
C10 Fe2 C11 40.0(2)
C11 Fe2 C3 111.8(2)
C11 Fe2 C4 130.7(2)
C11 Fe2 C5 165.4(2)
C3 P1 Fe1 107.06(18)
C3 P1 C12 106.0(2)
C3 P1 C18 103.5(2)
C12 P1 Fe1 123.55(17)
C12 P1 C18 104.8(2)
C18 P1 Fe1 110.14(19)
C26 P2 C25 103.0(2)
C32 P2 C25 104.1(3)
C32 P2 C26 103.9(3)
C1 N1 Fe1 128.3(4)
C1 N1 C24 114.6(4)
C24 N1 Fe1 116.9(3)
N1 C1 C2 130.1(5)
C1 C2 Fe2 116.9(3)
C3 C2 Fe2 71.0(3)
C3 C2 C1 129.9(5)
C6 C2 Fe2 69.6(3)
C6 C2 C1 121.7(5)
C6 C2 C3 107.6(5)
P1 C3 Fe2 136.0(3)
C2 C3 Fe2 67.3(3)
C2 C3 P1 122.7(4)
C4 C3 Fe2 70.3(3)
C4 C3 P1 129.8(4)
C4 C3 C2 106.4(4)
C3 C4 Fe2 69.5(3)
C5 C4 Fe2 69.9(3)
C5 C4 C3 109.5(5)
C4 C5 Fe2 70.2(3)
C6 C5 Fe2 68.3(3)
C6 C5 C4 108.6(5)
C2 C6 Fe2 68.6(3)
C5 C6 Fe2 71.6(3)
C5 C6 C2 108.0(5)
C8 C7 Fe2 69.8(3)
C11 C7 Fe2 70.7(3)
C11 C7 C8 108.4(5)
C7 C8 Fe2 69.3(3)
C9 C8 Fe2 70.1(3)
C9 C8 C7 107.5(5)
C8 C9 Fe2 69.7(3)
C8 C9 C10 107.6(5)
C10 C9 Fe2 69.6(3)
C9 C10 Fe2 69.8(3)
C11 C10 Fe2 70.3(3)
C11 C10 C9 108.4(5)
C7 C11 Fe2 69.3(3)
C7 C11 C10 108.0(5)
C10 C11 Fe2 69.7(3)
C13 C12 P1 112.2(3)
C17 C12 P1 109.8(4)
C17 C12 C13 110.0(4)
C14 C13 C12 110.1(4)
C15 C14 C13 111.2(5)
C16 C15 C14 111.1(5)
C17 C16 C15 112.2(5)
C16 C17 C12 111.5(5)
C19 C18 P1 115.5(4)
C19 C18 C23 110.9(5)
C23 C18 P1 110.8(4)
C18 C19 C20 111.1(5)
C19 C20 C21 111.2(6)
C22 C21 C20 110.8(6)
C21 C22 C23 111.8(5)
C22 C23 C18 111.0(5)
N1 C24 C25 109.9(4)
N1 C24 C44 109.1(4)
C44 C24 C25 111.9(5)
C24 C25 P2 110.3(4)
C38 C25 P2 115.7(4)
C38 C25 C24 111.8(5)
C27 C26 P2 122.0(4)
C27 C26 C31 118.5(5)
C31 C26 P2 118.4(4)
C28 C27 C26 120.2(6)
C27 C28 C29 121.3(6)
C28 C29 C30 119.0(6)
C31 C30 C29 120.2(6)
C30 C31 C26 120.7(6)
C33 C32 P2 116.1(4)
C37 C32 P2 125.5(5)
C37 C32 C33 118.4(5)
C34 C33 C32 120.1(6)
C35 C34 C33 120.3(6)
C36 C35 C34 120.1(7)
C35 C36 C37 120.3(6)
C36 C37 C32 120.7(6)
C39 C38 C25 120.8(5)
C39 C38 C43 117.9(6)
C43 C38 C25 121.3(5)
C38 C39 C40 121.2(6)
C41 C40 C39 120.4(6)
C40 C41 C42 118.9(6)
C41 C42 C43 121.5(7)
C42 C43 C38 120.0(6)
C53 O2 C50 108.2(7)
O2 C50 C51 108.1(8)
C50 C51 C52 102.8(8)
C53 C52 C51 103.9(8)
O2 C53 C52 109.4(8)
C57A O3A C54A 98.4(14)
O3A C54A C55A 108.6(15)
C54A C55A C56A 103.4(15)
C55A C56A C57A 100.7(14)
O3A C57A C56A 107.4(14)
C46 O1 C49 106.7(7)
O1 C46 C47 107.3(7)
C46 C47 C48 104.6(8)
C49 C48 C47 105.4(8)
O1 C49 C48 106.6(8)
C54B O3B C56B 107.0(15)
O3B C54B C55B 114.9(16)
C57B C55B C54B 99.9(14)
O3B C56B C57B 113.3(15)
C56B C57B C55B 103.0(15)

loop_
_geom_bond_atom_site_label_1
_geom_bond_atom_site_label_2
_geom_bond_distance
Br1 Fe1 2.4094(9)
Br2 Fe1 2.4048(10)
Fe1 P1 2.3986(15)
Fe1 N1 2.127(4)
Fe2 C2 2.018(5)
Fe2 C3 2.067(5)
Fe2 C4 2.078(5)
Fe2 C5 2.074(5)
Fe2 C6 2.031(5)
Fe2 C7 2.049(6)
Fe2 C8 2.057(6)
Fe2 C9 2.062(5)
Fe2 C10 2.060(5)
Fe2 C11 2.067(5)
P1 C3 1.800(5)
P1 C12 1.845(5)
P1 C18 1.861(5)
P2 C25 1.889(6)
P2 C26 1.834(6)
P2 C32 1.822(6)
N1 C1 1.265(7)
N1 C24 1.493(7)
C1 C2 1.460(8)
C2 C3 1.454(7)
C2 C6 1.444(7)
C3 C4 1.425(7)
C4 C5 1.415(7)
C5 C6 1.409(8)
C7 C8 1.434(9)
C7 C11 1.409(9)
C8 C9 1.416(9)
C9 C10 1.432(8)
C10 C11 1.410(8)
C12 C13 1.539(7)
C12 C17 1.529(7)
C13 C14 1.532(7)
C14 C15 1.531(8)
C15 C16 1.529(8)
C16 C17 1.527(8)
C18 C19 1.496(8)
C18 C23 1.548(7)
C19 C20 1.538(8)
C20 C21 1.539(10)
C21 C22 1.493(11)
C22 C23 1.529(7)
C24 C25 1.549(7)
C24 C44 1.514(9)
C25 C38 1.515(8)
C26 C27 1.394(8)
C26 C31 1.407(8)
C27 C28 1.385(8)
C28 C29 1.387(9)
C29 C30 1.393(10)
C30 C31 1.387(9)
C32 C33 1.401(8)
C32 C37 1.392(8)
C33 C34 1.389(9)
C34 C35 1.378(11)
C35 C36 1.369(11)
C36 C37 1.387(9)
C38 C39 1.374(8)
C38 C43 1.410(9)
C39 C40 1.407(9)
C40 C41 1.369(11)
C41 C42 1.378(11)
C42 C43 1.389(9)
O2 C50 1.420(10)
O2 C53 1.417(10)
C50 C51 1.493(12)
C51 C52 1.514(12)
C52 C53 1.473(11)
O3A C54A 1.428(16)
O3A C57A 1.403(15)
C54A C55A 1.486(17)
C55A C56A 1.513(19)
C56A C57A 1.522(18)
O1 C46 1.422(10)
O1 C49 1.429(10)
C46 C47 1.481(12)
C47 C48 1.520(12)
C48 C49 1.484(11)
O3B C54B 1.283(16)
O3B C56B 1.378(16)
C54B C55B 1.540(17)
C55B C57B 1.515(19)
C56B C57B 1.474(18)
